data_7103244
loop_
_publ_author_name
'Aslani, Alireza'
'Morsali, Ali'

_publ_section_title
;
 Crystal-to-crystal transformation from a chain polymer to a
 two-dimensional network by thermal desolvation.
;
_journal_issue 29
_journal_name_full 'Chemical communications (Cambridge, England)'
_journal_page_first 3402
_journal_page_last 3404
_journal_paper_doi 10.1039/b800126j
_journal_year 2008
_chemical_formula_moiety 'C19 H16 N4 O9 Pb2'
_chemical_formula_sum 'C19 H16 N4 O9 Pb2'
_chemical_formula_weight 858.74
_chemical_name_systematic
;
?
;
_space_group_IT_number 2
_symmetry_cell_setting triclinic
_symmetry_space_group_name_Hall '-P 1'
_symmetry_space_group_name_H-M 'P -1'
_atom_sites_solution_hydrogens difmap
_atom_sites_solution_primary direct
_atom_sites_solution_secondary difmap
_audit_creation_method SHELXL-97
_cell_angle_alpha 69.80(5)
_cell_angle_beta 87.18(5)
_cell_angle_gamma 67.07(5)
_cell_formula_units_Z 2
_cell_length_a 10.403(1)
_cell_length_b 10.719(1)
_cell_length_c 11.372(1)
_cell_measurement_reflns_used 24016
_cell_measurement_temperature 293(2)
_cell_measurement_theta_max 26.373
_cell_measurement_theta_min 0.998
_cell_volume 1090.7(6)
_computing_cell_refinement 'DENZO (Otwinowski & Minor, 1997) COLLECT (Hooft, 1998)'
_computing_data_collection 'DENZO (Otwinowski & Minor, 1997) COLLECT (Hooft, 1998)'
_computing_data_reduction 'HKL package (Otwinowski & Minor, 1997)'
_computing_molecular_graphics 'PLATON (Spek, 1980-2004)'
_computing_publication_material 'SHELXL-97 (Sheldrick, 1997)'
_computing_structure_refinement 'SHELXL-97 (Sheldrick, 1997)'
_computing_structure_solution 'SHELXS-97 (Sheldrick, 1990)'
_diffrn_ambient_temperature 293(2)
_diffrn_measured_fraction_theta_full 0.987
_diffrn_measured_fraction_theta_max 0.987
_diffrn_measurement_device_type 'Nonius kappa-CCD diffractometer'
_diffrn_measurement_method 'phi and omega scans'
_diffrn_radiation_monochromator graphite
_diffrn_radiation_source 'fine-focus sealed tube'
_diffrn_radiation_type MoK\a
_diffrn_radiation_wavelength 0.71070
_diffrn_reflns_av_R_equivalents 0.0403
_diffrn_reflns_av_sigmaI/netI 0.0466
_diffrn_reflns_limit_h_max 13
_diffrn_reflns_limit_h_min -13
_diffrn_reflns_limit_k_max 13
_diffrn_reflns_limit_k_min -13
_diffrn_reflns_limit_l_max 14
_diffrn_reflns_limit_l_min -13
_diffrn_reflns_number 20803
_diffrn_reflns_theta_full 26.60
_diffrn_reflns_theta_max 26.60
_diffrn_reflns_theta_min 1.92
_exptl_absorpt_coefficient_mu 15.476
_exptl_absorpt_correction_T_max 0.13
_exptl_absorpt_correction_T_min 0.03
_exptl_absorpt_correction_type multi-scan
_exptl_absorpt_process_details 'Scalepack, (Otwinowski & Minor, 1997)'
_exptl_crystal_colour 'light brown'
_exptl_crystal_density_diffrn 2.612
_exptl_crystal_density_method 'not measured'
_exptl_crystal_description prism
_exptl_crystal_F_000 788
_exptl_crystal_size_max 0.30
_exptl_crystal_size_mid 0.23
_exptl_crystal_size_min 0.13
_refine_diff_density_max 1.403
_refine_diff_density_min -1.556
_refine_diff_density_rms 0.225
_refine_ls_extinction_method none
_refine_ls_goodness_of_fit_ref 1.050
_refine_ls_hydrogen_treatment mixed
_refine_ls_matrix_type full
_refine_ls_number_parameters 321
_refine_ls_number_reflns 4504
_refine_ls_number_restraints 42
_refine_ls_restrained_S_all 1.047
_refine_ls_R_factor_all 0.0491
_refine_ls_R_factor_gt 0.0371
_refine_ls_shift/su_max 0.003
_refine_ls_shift/su_mean 0.000
_refine_ls_structure_factor_coef Fsqd
_refine_ls_weighting_details 'calc w=1/[\s^2^(Fo^2^)+(0.0586P)^2^+2.9153P] where P=(Fo^2^+2Fc^2^)/3'
_refine_ls_weighting_scheme calc
_refine_ls_wR_factor_gt 0.0983
_refine_ls_wR_factor_ref 0.1050
_reflns_number_gt 3699
_reflns_number_total 4503
_reflns_threshold_expression >2sigma(I)
_cod_data_source_file b800126j.txt
_cod_data_source_block ya136new
_cod_original_sg_symbol_H-M P-1
_cod_database_code 7103244

loop_
_symmetry_equiv_pos_as_xyz
'x, y, z'
'-x, -y, -z'

loop_
_atom_site_label
_atom_site_type_symbol
_atom_site_fract_x
_atom_site_fract_y
_atom_site_fract_z
_atom_site_U_iso_or_equiv
_atom_site_adp_type
_atom_site_occupancy
_atom_site_symmetry_multiplicity
_atom_site_calc_flag
_atom_site_refinement_flags
_atom_site_disorder_assembly
_atom_site_disorder_group
Pb1 Pb 0.31876(3) -0.00356(3) 0.06709(3) 0.03222(11) Uani 1 1 d . . .
Pb2 Pb 0.66244(3) -0.03485(3) 0.29200(3) 0.03866(12) Uani 1 1 d . . .
O1A O 0.7482(6) -0.1637(6) 0.1630(5) 0.0388(13) Uani 1 1 d . . .
O1B O 0.4821(6) -0.0916(5) -0.0655(5) 0.0326(12) Uani 1 1 d . . .
O1' O 0.9207(7) -0.0713(8) 0.3038(6) 0.0545(17) Uani 1 1 d D . .
H1'O H 0.964(11) -0.091(12) 0.242(7) 0.065 Uiso 1 1 d D . .
C1' C 0.9594(14) 0.0308(15) 0.3263(12) 0.080(4) Uani 1 1 d . . .
H1'A H 0.9525 0.1068 0.2480 0.120 Uiso 1 1 calc R . .
H1'B H 1.0543 -0.0156 0.3646 0.120 Uiso 1 1 calc R . .
H1'C H 0.8980 0.0709 0.3815 0.120 Uiso 1 1 calc R . .
N2A N 0.1226(7) -0.1505(8) 0.0417(8) 0.0458(18) Uani 1 1 d . . .
O2A O 0.2082(6) -0.1175(7) -0.0318(6) 0.0439(14) Uani 1 1 d . . .
O3A O 0.1331(7) -0.1516(9) 0.1518(7) 0.066(2) Uani 1 1 d . . .
O4A O 0.0312(8) -0.1764(9) 0.0019(9) 0.081(3) Uani 1 1 d . . .
N2B N 0.3590(11) -0.0423(9) 0.4270(7) 0.062(2) Uani 1 1 d DU . .
O2B O 0.4121(9) -0.0579(9) 0.3278(7) 0.066(2) Uani 1 1 d U A .
O3B O 0.3396(16) -0.1421(14) 0.5038(11) 0.144(5) Uani 1 1 d U A .
O4B1 O 0.399(5) 0.039(4) 0.456(2) 0.116(13) Uani 0.43(3) 1 d PDU A 1
O4B2 O 0.277(2) 0.0693(16) 0.4412(15) 0.088(7) Uani 0.57(3) 1 d PDU A 2
N1A N 0.7449(7) -0.2927(8) 0.4112(6) 0.0394(16) Uani 1 1 d . . .
N1B N 0.4660(7) -0.2653(7) 0.1678(6) 0.0359(15) Uani 1 1 d . . .
C1A C 0.7374(11) -0.3583(12) 0.5327(9) 0.052(2) Uani 1 1 d . . .
H1A H 0.6904 -0.3017 0.5800 0.062 Uiso 1 1 calc . . .
C2A C 0.7971(13) -0.5087(12) 0.5922(9) 0.061(3) Uani 1 1 d . . .
H2A H 0.7869 -0.5506 0.6767 0.074 Uiso 1 1 calc . . .
C3A C 0.8689(11) -0.5925(11) 0.5273(10) 0.054(3) Uani 1 1 d . . .
H3A H 0.9106 -0.6924 0.5677 0.064 Uiso 1 1 calc . . .
C4A C 0.8822(9) -0.5308(10) 0.3984(9) 0.044(2) Uani 1 1 d . . .
C5A C 0.8146(8) -0.3786(9) 0.3443(7) 0.0361(18) Uani 1 1 d . . .
C6A C 0.8178(8) -0.3074(8) 0.2119(7) 0.0338(17) Uani 1 1 d . . .
C7A C 0.8934(9) -0.3900(10) 0.1450(8) 0.043(2) Uani 1 1 d . . .
H7A H 0.9012 -0.3451 0.0605 0.051 Uiso 1 1 calc . . .
C8A C 0.9603(10) -0.5422(10) 0.2006(10) 0.049(2) Uani 1 1 d . . .
H8A H 1.0095 -0.5965 0.1521 0.059 Uiso 1 1 calc . . .
C9A C 0.9530(10) -0.6105(10) 0.3260(10) 0.049(2) Uani 1 1 d . . .
H9A H 0.9961 -0.7109 0.3620 0.059 Uiso 1 1 calc . . .
C1B C 0.4608(9) -0.3486(9) 0.2827(8) 0.042(2) Uani 1 1 d . . .
H1B H 0.4095 -0.3055 0.3377 0.051 Uiso 1 1 calc R . .
C2B C 0.5297(9) -0.5001(10) 0.3251(8) 0.047(2) Uani 1 1 d . . .
H2B H 0.5230 -0.5553 0.4068 0.057 Uiso 1 1 calc R . .
C3B C 0.6051(10) -0.5652(10) 0.2484(9) 0.047(2) Uani 1 1 d . . .
H3B H 0.6516 -0.6655 0.2771 0.056 Uiso 1 1 calc R . .
C4B C 0.6141(9) -0.4817(9) 0.1238(8) 0.0397(19) Uani 1 1 d . . .
C5B C 0.5425(8) -0.3283(9) 0.0880(7) 0.0331(17) Uani 1 1 d . . .
C6B C 0.5502(8) -0.2347(9) -0.0338(7) 0.0318(16) Uani 1 1 d . . .
C7B C 0.6299(9) -0.2970(10) -0.1164(8) 0.043(2) Uani 1 1 d . . .
H7B H 0.6371 -0.2384 -0.1965 0.052 Uiso 1 1 calc R . .
C8B C 0.6994(10) -0.4481(10) -0.0786(9) 0.046(2) Uani 1 1 d . . .
H8B H 0.7521 -0.4874 -0.1352 0.056 Uiso 1 1 calc R . .
C9B C 0.6930(10) -0.5385(10) 0.0357(9) 0.050(2) Uani 1 1 d . . .
H9B H 0.7402 -0.6381 0.0568 0.059 Uiso 1 1 calc R . .

loop_
_atom_site_aniso_label
_atom_site_aniso_U_11
_atom_site_aniso_U_22
_atom_site_aniso_U_33
_atom_site_aniso_U_23
_atom_site_aniso_U_13
_atom_site_aniso_U_12
Pb1 0.03493(18) 0.03045(18) 0.03423(17) -0.01463(13) 0.01168(12) -0.01419(13)
Pb2 0.0404(2) 0.0352(2) 0.04105(19) -0.01809(15) 0.00368(13) -0.01163(15)
O1A 0.049(3) 0.031(3) 0.032(3) -0.011(2) 0.008(2) -0.011(3)
O1B 0.040(3) 0.022(3) 0.037(3) -0.013(2) 0.012(2) -0.012(2)
O1' 0.053(4) 0.054(4) 0.055(4) -0.019(3) 0.011(3) -0.021(3)
C1' 0.076(8) 0.107(11) 0.097(10) -0.064(9) 0.022(7) -0.053(8)
N2A 0.035(4) 0.031(4) 0.070(5) -0.021(4) 0.015(4) -0.010(3)
O2A 0.044(3) 0.044(4) 0.049(3) -0.018(3) 0.014(3) -0.024(3)
O3A 0.052(4) 0.071(5) 0.062(5) -0.019(4) 0.020(3) -0.015(4)
O4A 0.057(5) 0.079(6) 0.137(8) -0.060(6) 0.023(5) -0.041(4)
N2B 0.114(8) 0.038(4) 0.028(4) -0.012(3) 0.010(4) -0.026(4)
O2B 0.093(6) 0.096(6) 0.050(4) -0.043(4) 0.022(4) -0.064(5)
O3B 0.226(15) 0.106(8) 0.101(8) -0.019(7) 0.078(9) -0.089(9)
O4B1 0.20(4) 0.16(2) 0.063(13) -0.077(14) 0.019(16) -0.11(2)
O4B2 0.095(15) 0.079(8) 0.071(10) -0.043(7) -0.015(9) 0.003(9)
N1A 0.040(4) 0.042(4) 0.036(4) -0.012(3) 0.003(3) -0.017(3)
N1B 0.038(4) 0.030(4) 0.038(4) -0.008(3) 0.009(3) -0.016(3)
C1A 0.058(6) 0.058(6) 0.041(5) -0.020(5) 0.011(4) -0.024(5)
C2A 0.081(8) 0.059(7) 0.036(5) 0.007(5) -0.009(5) -0.037(6)
C3A 0.068(7) 0.037(5) 0.053(6) -0.002(5) -0.004(5) -0.029(5)
C4A 0.040(5) 0.031(4) 0.055(5) -0.003(4) -0.002(4) -0.015(4)
C5A 0.034(4) 0.035(4) 0.038(4) -0.009(4) 0.005(3) -0.016(4)
C6A 0.035(4) 0.027(4) 0.037(4) -0.010(3) 0.001(3) -0.011(3)
C7A 0.043(5) 0.046(5) 0.049(5) -0.027(4) 0.013(4) -0.019(4)
C8A 0.042(5) 0.039(5) 0.068(6) -0.029(5) 0.008(4) -0.010(4)
C9A 0.044(5) 0.029(5) 0.064(6) -0.011(4) -0.005(4) -0.010(4)
C1B 0.047(5) 0.032(5) 0.038(4) -0.005(4) 0.007(4) -0.013(4)
C2B 0.049(5) 0.040(5) 0.045(5) -0.003(4) 0.005(4) -0.020(4)
C3B 0.048(5) 0.039(5) 0.050(5) -0.008(4) -0.001(4) -0.020(4)
C4B 0.034(4) 0.034(4) 0.057(5) -0.023(4) 0.004(4) -0.014(4)
C5B 0.028(4) 0.033(4) 0.039(4) -0.014(3) 0.006(3) -0.012(3)
C6B 0.029(4) 0.034(4) 0.033(4) -0.014(3) 0.001(3) -0.011(3)
C7B 0.044(5) 0.042(5) 0.044(5) -0.019(4) 0.015(4) -0.016(4)
C8B 0.049(5) 0.046(5) 0.052(5) -0.032(4) 0.014(4) -0.016(4)
C9B 0.054(6) 0.032(5) 0.065(6) -0.026(4) 0.008(5) -0.012(4)

loop_
_atom_type_symbol
_atom_type_description
_atom_type_scat_dispersion_real
_atom_type_scat_dispersion_imag
_atom_type_scat_source
C C .0033 .0016 'International Tables Vol C Tables 4.2.6.8 and 6.1.1.4'
H H .0000 .0000 'International Tables Vol C Tables 4.2.6.8 and 6.1.1.4'
O O .0106 .0060 'International Tables Vol C Tables 4.2.6.8 and 6.1.1.4'
N N .0061 .0033 'International Tables Vol C Tables 4.2.6.8 and 6.1.1.4'
Pb Pb -3.3944 10.1111 'International Tables Vol C Tables 4.2.6.8 and 6.1.1.4'

loop_
_geom_angle_atom_site_label_1
_geom_angle_atom_site_label_2
_geom_angle_atom_site_label_3
_geom_angle
_geom_angle_site_symmetry_1
_geom_angle_site_symmetry_3
_geom_angle_publ_flag
O1B Pb1 N1B 68.1(2) . . ?
O1B Pb1 O2A 75.19(19) . . ?
N1B Pb1 O2A 77.3(2) . . ?
O1B Pb1 O1A 67.83(19) . 2_655 ?
N1B Pb1 O1A 132.3(2) . 2_655 ?
O2A Pb1 O1A 74.75(19) . 2_655 ?
O1B Pb1 O1B 73.0(2) . 2_655 ?
N1B Pb1 O1B 97.28(19) . 2_655 ?
O2A Pb1 O1B 147.34(17) . 2_655 ?
O1A Pb1 O1B 86.57(18) 2_655 2_655 ?
O1A Pb2 N1A 69.6(2) . . ?
O1A Pb2 O1' 79.1(2) . . ?
N1A Pb2 O1' 86.2(2) . . ?
O1A Pb2 O1B 66.87(18) . 2_655 ?
N1A Pb2 O1B 123.5(2) . 2_655 ?
O1' Pb2 O1B 117.97(19) . 2_655 ?
O1A Pb2 O2B 100.6(2) . . ?
N1A Pb2 O2B 80.7(3) . . ?
O1' Pb2 O2B 166.0(2) . . ?
O1B Pb2 O2B 73.8(2) 2_655 . ?
C6A O1A Pb2 120.0(5) . . ?
C6A O1A Pb1 129.6(5) . 2_655 ?
Pb2 O1A Pb1 110.3(2) . 2_655 ?
C6B O1B Pb1 118.3(4) . . ?
C6B O1B Pb1 104.6(4) . 2_655 ?
Pb1 O1B Pb1 107.0(2) . 2_655 ?
C6B O1B Pb2 112.9(4) . 2_655 ?
Pb1 O1B Pb2 104.1(2) . 2_655 ?
Pb1 O1B Pb2 109.64(18) 2_655 2_655 ?
C1' O1' Pb2 120.5(7) . . ?
C1' O1' H1'O 108(8) . . ?
Pb2 O1' H1'O 114(8) . . ?
O1' C1' H1'A 109.5 . . ?
O1' C1' H1'B 109.5 . . ?
H1'A C1' H1'B 109.5 . . ?
O1' C1' H1'C 109.5 . . ?
H1'A C1' H1'C 109.5 . . ?
H1'B C1' H1'C 109.5 . . ?
O4A N2A O3A 123.4(8) . . ?
O4A N2A O2A 118.9(9) . . ?
O3A N2A O2A 117.8(8) . . ?
N2A O2A Pb1 106.3(5) . . ?
O3B N2B O4B2 107.3(14) . . ?
O3B N2B O4B1 122.9(15) . . ?
O4B2 N2B O4B1 57.7(17) . . ?
O3B N2B O2B 118.7(10) . . ?
O4B2 N2B O2B 128.4(11) . . ?
O4B1 N2B O2B 108.6(15) . . ?
N2B O2B Pb2 116.1(6) . . ?
C1A N1A C5A 117.3(8) . . ?
C1A N1A Pb2 128.4(7) . . ?
C5A N1A Pb2 114.2(5) . . ?
C1B N1B C5B 118.7(7) . . ?
C1B N1B Pb1 126.1(6) . . ?
C5B N1B Pb1 114.4(5) . . ?
N1A C1A C2A 122.7(10) . . ?
N1A C1A H1A 118.6 . . ?
C2A C1A H1A 118.6 . . ?
C3A C2A C1A 119.8(9) . . ?
C3A C2A H2A 120.1 . . ?
C1A C2A H2A 120.1 . . ?
C2A C3A C4A 120.7(9) . . ?
C2A C3A H3A 119.6 . . ?
C4A C3A H3A 119.6 . . ?
C9A C4A C3A 123.7(9) . . ?
C9A C4A C5A 120.3(8) . . ?
C3A C4A C5A 115.9(9) . . ?
N1A C5A C4A 123.4(8) . . ?
N1A C5A C6A 117.0(7) . . ?
C4A C5A C6A 119.5(8) . . ?
O1A C6A C7A 124.1(7) . . ?
O1A C6A C5A 117.9(7) . . ?
C7A C6A C5A 118.0(8) . . ?
C6A C7A C8A 121.6(8) . . ?
C6A C7A H7A 119.2 . . ?
C8A C7A H7A 119.2 . . ?
C9A C8A C7A 120.2(8) . . ?
C9A C8A H8A 119.9 . . ?
C7A C8A H8A 119.9 . . ?
C4A C9A C8A 120.2(8) . . ?
C4A C9A H9A 119.9 . . ?
C8A C9A H9A 119.9 . . ?
N1B C1B C2B 122.4(8) . . ?
N1B C1B H1B 118.8 . . ?
C2B C1B H1B 118.8 . . ?
C3B C2B C1B 120.2(8) . . ?
C3B C2B H2B 119.9 . . ?
C1B C2B H2B 119.9 . . ?
C2B C3B C4B 120.0(9) . . ?
C2B C3B H3B 120.0 . . ?
C4B C3B H3B 120.0 . . ?
C3B C4B C9B 124.8(8) . . ?
C3B C4B C5B 116.5(8) . . ?
C9B C4B C5B 118.6(8) . . ?
N1B C5B C6B 117.3(7) . . ?
N1B C5B C4B 122.1(7) . . ?
C6B C5B C4B 120.7(7) . . ?
O1B C6B C7B 122.1(7) . . ?
O1B C6B C5B 119.7(7) . . ?
C7B C6B C5B 118.2(7) . . ?
C6B C7B C8B 120.0(8) . . ?
C6B C7B H7B 120.0 . . ?
C8B C7B H7B 120.0 . . ?
C9B C8B C7B 122.9(9) . . ?
C9B C8B H8B 118.6 . . ?
C7B C8B H8B 118.6 . . ?
C8B C9B C4B 119.7(9) . . ?
C8B C9B H9B 120.1 . . ?
C4B C9B H9B 120.1 . . ?

loop_
_geom_bond_atom_site_label_1
_geom_bond_atom_site_label_2
_geom_bond_distance
_geom_bond_site_symmetry_2
_geom_bond_publ_flag
Pb1 O1B 2.352(5) . ?
Pb1 N1B 2.477(7) . ?
Pb1 O2A 2.501(6) . ?
Pb1 O1A 2.552(5) 2_655 ?
Pb1 O1B 2.639(5) 2_655 ?
Pb2 O1A 2.273(6) . ?
Pb2 N1A 2.427(7) . ?
Pb2 O1' 2.564(7) . ?
Pb2 O1B 2.667(6) 2_655 ?
Pb2 O2B 2.709(7) . ?
O1A C6A 1.336(9) . ?
O1A Pb1 2.552(5) 2_655 ?
O1B C6B 1.335(9) . ?
O1B Pb1 2.639(5) 2_655 ?
O1B Pb2 2.667(6) 2_655 ?
O1' C1' 1.404(13) . ?
O1' H1'O 0.86(4) . ?
C1' H1'A 0.9600 . ?
C1' H1'B 0.9600 . ?
C1' H1'C 0.9600 . ?
N2A O4A 1.233(10) . ?
N2A O3A 1.258(11) . ?
N2A O2A 1.259(9) . ?
N2B O3B 1.206(12) . ?
N2B O4B2 1.229(9) . ?
N2B O4B1 1.238(9) . ?
N2B O2B 1.267(10) . ?
N1A C1A 1.331(11) . ?
N1A C5A 1.365(11) . ?
N1B C1B 1.315(10) . ?
N1B C5B 1.359(10) . ?
C1A C2A 1.396(15) . ?
C1A H1A 0.9300 . ?
C2A C3A 1.338(16) . ?
C2A H2A 0.9300 . ?
C3A C4A 1.410(13) . ?
C3A H3A 0.9300 . ?
C4A C9A 1.373(14) . ?
C4A C5A 1.411(12) . ?
C5A C6A 1.439(11) . ?
C6A C7A 1.358(12) . ?
C7A C8A 1.412(13) . ?
C7A H7A 0.9300 . ?
C8A C9A 1.374(14) . ?
C8A H8A 0.9300 . ?
C9A H9A 0.9300 . ?
C1B C2B 1.403(12) . ?
C1B H1B 0.9300 . ?
C2B C3B 1.338(13) . ?
C2B H2B 0.9300 . ?
C3B C4B 1.412(12) . ?
C3B H3B 0.9300 . ?
C4B C9B 1.414(13) . ?
C4B C5B 1.427(11) . ?
C5B C6B 1.422(10) . ?
C6B C7B 1.393(11) . ?
C7B C8B 1.403(13) . ?
C7B H7B 0.9300 . ?
C8B C9B 1.344(13) . ?
C8B H8B 0.9300 . ?
C9B H9B 0.9300 . ?

loop_
_geom_torsion_atom_site_label_1
_geom_torsion_atom_site_label_2
_geom_torsion_atom_site_label_3
_geom_torsion_atom_site_label_4
_geom_torsion
_geom_torsion_site_symmetry_1
_geom_torsion_site_symmetry_2
_geom_torsion_site_symmetry_3
_geom_torsion_site_symmetry_4
_geom_torsion_publ_flag
N1A Pb2 O1A C6A -9.9(5) . . . . ?
O1' Pb2 O1A C6A 80.0(6) . . . . ?
O1B Pb2 O1A C6A -153.0(6) 2_655 . . . ?
O2B Pb2 O1A C6A -85.8(6) . . . . ?
N1A Pb2 O1A Pb1 167.7(3) . . . 2_655 ?
O1' Pb2 O1A Pb1 -102.3(3) . . . 2_655 ?
O1B Pb2 O1A Pb1 24.68(19) 2_655 . . 2_655 ?
O2B Pb2 O1A Pb1 91.9(3) . . . 2_655 ?
N1B Pb1 O1B C6B 12.3(5) . . . . ?
O2A Pb1 O1B C6B -69.8(5) . . . . ?
O1A Pb1 O1B C6B -149.0(5) 2_655 . . . ?
O1B Pb1 O1B C6B 117.7(6) 2_655 . . . ?
N1B Pb1 O1B Pb1 -105.4(3) . . . 2_655 ?
O2A Pb1 O1B Pb1 172.6(2) . . . 2_655 ?
O1A Pb1 O1B Pb1 93.3(2) 2_655 . . 2_655 ?
O1B Pb1 O1B Pb1 0.0 2_655 . . 2_655 ?
N1B Pb1 O1B Pb2 138.5(3) . . . 2_655 ?
O2A Pb1 O1B Pb2 56.5(2) . . . 2_655 ?
O1A Pb1 O1B Pb2 -22.79(18) 2_655 . . 2_655 ?
O1B Pb1 O1B Pb2 -116.1(2) 2_655 . . 2_655 ?
O1A Pb2 O1' C1' 151.1(8) . . . . ?
N1A Pb2 O1' C1' -139.0(8) . . . . ?
O1B Pb2 O1' C1' 94.8(8) 2_655 . . . ?
O2B Pb2 O1' C1' -119.2(11) . . . . ?
O4A N2A O2A Pb1 162.9(7) . . . . ?
O3A N2A O2A Pb1 -15.2(8) . . . . ?
O1B Pb1 O2A N2A 156.0(5) . . . . ?
N1B Pb1 O2A N2A 85.7(5) . . . . ?
O1A Pb1 O2A N2A -133.4(5) 2_655 . . . ?
O1B Pb1 O2A N2A 169.3(4) 2_655 . . . ?
O3B N2B O2B Pb2 -118.3(12) . . . . ?
O4B2 N2B O2B Pb2 91.7(19) . . . . ?
O4B1 N2B O2B Pb2 29(2) . . . . ?
O1A Pb2 O2B N2B 156.3(7) . . . . ?
N1A Pb2 O2B N2B 89.2(7) . . . . ?
O1' Pb2 O2B N2B 69.2(13) . . . . ?
O1B Pb2 O2B N2B -141.8(7) 2_655 . . . ?
O1A Pb2 N1A C1A -176.1(8) . . . . ?
O1' Pb2 N1A C1A 104.2(8) . . . . ?
O1B Pb2 N1A C1A -134.6(7) 2_655 . . . ?
O2B Pb2 N1A C1A -71.1(8) . . . . ?
O1A Pb2 N1A C5A 8.1(5) . . . . ?
O1' Pb2 N1A C5A -71.7(6) . . . . ?
O1B Pb2 N1A C5A 49.6(6) 2_655 . . . ?
O2B Pb2 N1A C5A 113.1(6) . . . . ?
O1B Pb1 N1B C1B 177.9(7) . . . . ?
O2A Pb1 N1B C1B -103.2(7) . . . . ?
O1A Pb1 N1B C1B -158.4(6) 2_655 . . . ?
O1B Pb1 N1B C1B 109.6(7) 2_655 . . . ?
O1B Pb1 N1B C5B -12.3(5) . . . . ?
O2A Pb1 N1B C5B 66.6(5) . . . . ?
O1A Pb1 N1B C5B 11.4(7) 2_655 . . . ?
O1B Pb1 N1B C5B -80.6(5) 2_655 . . . ?
C5A N1A C1A C2A -0.1(14) . . . . ?
Pb2 N1A C1A C2A -175.8(7) . . . . ?
N1A C1A C2A C3A 2.1(17) . . . . ?
C1A C2A C3A C4A -1.6(16) . . . . ?
C2A C3A C4A C9A -179.2(10) . . . . ?
C2A C3A C4A C5A -0.7(14) . . . . ?
C1A N1A C5A C4A -2.4(12) . . . . ?
Pb2 N1A C5A C4A 174.0(6) . . . . ?
C1A N1A C5A C6A 177.7(7) . . . . ?
Pb2 N1A C5A C6A -6.0(9) . . . . ?
C9A C4A C5A N1A -178.7(8) . . . . ?
C3A C4A C5A N1A 2.7(12) . . . . ?
C9A C4A C5A C6A 1.3(13) . . . . ?
C3A C4A C5A C6A -177.3(8) . . . . ?
Pb2 O1A C6A C7A -168.0(6) . . . . ?
Pb1 O1A C6A C7A 14.8(12) 2_655 . . . ?
Pb2 O1A C6A C5A 10.7(9) . . . . ?
Pb1 O1A C6A C5A -166.4(5) 2_655 . . . ?
N1A C5A C6A O1A -2.5(11) . . . . ?
C4A C5A C6A O1A 177.5(7) . . . . ?
N1A C5A C6A C7A 176.3(7) . . . . ?
C4A C5A C6A C7A -3.6(12) . . . . ?
O1A C6A C7A C8A -177.5(8) . . . . ?
C5A C6A C7A C8A 3.8(13) . . . . ?
C6A C7A C8A C9A -1.6(14) . . . . ?
C3A C4A C9A C8A 179.5(9) . . . . ?
C5A C4A C9A C8A 1.0(14) . . . . ?
C7A C8A C9A C4A -0.9(15) . . . . ?
C5B N1B C1B C2B -0.9(13) . . . . ?
Pb1 N1B C1B C2B 168.5(6) . . . . ?
N1B C1B C2B C3B 0.5(14) . . . . ?
C1B C2B C3B C4B -0.8(14) . . . . ?
C2B C3B C4B C9B 178.5(9) . . . . ?
C2B C3B C4B C5B 1.5(13) . . . . ?
C1B N1B C5B C6B -177.7(7) . . . . ?
Pb1 N1B C5B C6B 11.7(9) . . . . ?
C1B N1B C5B C4B 1.7(12) . . . . ?
Pb1 N1B C5B C4B -169.0(6) . . . . ?
C3B C4B C5B N1B -1.9(12) . . . . ?
C9B C4B C5B N1B -179.2(8) . . . . ?
C3B C4B C5B C6B 177.4(7) . . . . ?
C9B C4B C5B C6B 0.1(12) . . . . ?
Pb1 O1B C6B C7B 168.7(6) . . . . ?
Pb1 O1B C6B C7B -72.3(8) 2_655 . . . ?
Pb2 O1B C6B C7B 46.8(9) 2_655 . . . ?
Pb1 O1B C6B C5B -11.4(9) . . . . ?
Pb1 O1B C6B C5B 107.5(6) 2_655 . . . ?
Pb2 O1B C6B C5B -133.3(6) 2_655 . . . ?
N1B C5B C6B O1B -0.9(11) . . . . ?
C4B C5B C6B O1B 179.8(7) . . . . ?
N1B C5B C6B C7B 179.0(7) . . . . ?
C4B C5B C6B C7B -0.4(11) . . . . ?
O1B C6B C7B C8B -179.9(8) . . . . ?
C5B C6B C7B C8B 0.2(12) . . . . ?
C6B C7B C8B C9B 0.1(14) . . . . ?
C7B C8B C9B C4B -0.3(15) . . . . ?
C3B C4B C9B C8B -176.8(9) . . . . ?
C5B C4B C9B C8B 0.2(13) . . . . ?
